data_1553885
loop_
_publ_author_name
'Dai, Jie'
'Ren, Wenlong'
'Li, Jingfu'
'Shi, Yian'

_publ_section_title
;
 An effective approach to aryl-substituted propanoic acids via the
 Pd-catalyzed hydrocarboxylation of stilbenes
;
_journal_issue 4
_journal_name_full 'Organic Chemistry Frontiers'
_journal_page_first 561
_journal_paper_doi 10.1039/C7QO00726D
_journal_volume 5
_journal_year 2018
_chemical_formula_sum 'C15 H12 Cl2 O2'
_chemical_formula_weight 295.15
_space_group_IT_number 2
_space_group_name_Hall '-P 1'
_space_group_name_H-M_alt 'P -1'
_symmetry_cell_setting triclinic
_symmetry_space_group_name_H-M 'P -1'
_atom_sites_solution_hydrogens geom
_atom_sites_solution_primary direct
_atom_sites_solution_secondary difmap
_audit_creation_method SHELXL-97
_audit_update_record
;
2017-07-24 deposited with the CCDC.
2017-09-28 downloaded from the CCDC.
;
_cell_angle_alpha 91.59(3)
_cell_angle_beta 93.75(3)
_cell_angle_gamma 108.42(3)
_cell_formula_units_Z 2
_cell_length_a 6.0590(12)
_cell_length_b 8.8930(18)
_cell_length_c 13.346(3)
_cell_measurement_reflns_used 25
_cell_measurement_temperature 293(2)
_cell_measurement_theta_max 14
_cell_measurement_theta_min 9
_cell_volume 679.9(3)
_computing_structure_refinement 'SHELXL-97 (Sheldrick, 1997)'
_computing_structure_solution 'SHELXS-97 (Sheldrick, 1990)'
_diffrn_ambient_temperature 293(2)
_diffrn_measured_fraction_theta_full 1.000
_diffrn_measured_fraction_theta_max 1.000
_diffrn_measurement_device_type 'Nonius CAD4'
_diffrn_measurement_method \w/2\q
_diffrn_radiation_monochromator graphite
_diffrn_radiation_source 'fine-focus sealed tube'
_diffrn_radiation_type MoK\a
_diffrn_radiation_wavelength 0.71073
_diffrn_reflns_av_R_equivalents 0.0232
_diffrn_reflns_av_sigmaI/netI 0.0363
_diffrn_reflns_limit_h_max 7
_diffrn_reflns_limit_h_min 0
_diffrn_reflns_limit_k_max 10
_diffrn_reflns_limit_k_min -10
_diffrn_reflns_limit_l_max 16
_diffrn_reflns_limit_l_min -16
_diffrn_reflns_number 2759
_diffrn_reflns_theta_full 25.38
_diffrn_reflns_theta_max 25.38
_diffrn_reflns_theta_min 1.53
_diffrn_standards_decay_% 1
_diffrn_standards_interval_count 200
_diffrn_standards_interval_time 2h
_diffrn_standards_number 3
_exptl_absorpt_coefficient_mu 0.471
_exptl_absorpt_correction_T_max 0.9544
_exptl_absorpt_correction_T_min 0.8716
_exptl_absorpt_correction_type psi-scan
_exptl_crystal_density_diffrn 1.442
_exptl_crystal_density_method 'not measured'
_exptl_crystal_F_000 304
_exptl_crystal_size_max 0.30
_exptl_crystal_size_mid 0.20
_exptl_crystal_size_min 0.10
_refine_diff_density_max 0.216
_refine_diff_density_min -0.338
_refine_diff_density_rms 0.072
_refine_ls_extinction_method none
_refine_ls_goodness_of_fit_ref 1.004
_refine_ls_hydrogen_treatment constr
_refine_ls_matrix_type full
_refine_ls_number_parameters 172
_refine_ls_number_reflns 2500
_refine_ls_number_restraints 0
_refine_ls_restrained_S_all 1.004
_refine_ls_R_factor_all 0.0734
_refine_ls_R_factor_gt 0.0514
_refine_ls_shift/su_max 0.000
_refine_ls_shift/su_mean 0.000
_refine_ls_structure_factor_coef Fsqd
_refine_ls_weighting_details 'calc w=1/[\s^2^(Fo^2^)+(0.1000P)^2^+0.2500P] where P=(Fo^2^+2Fc^2^)/3'
_refine_ls_weighting_scheme calc
_refine_ls_wR_factor_gt 0.1484
_refine_ls_wR_factor_ref 0.1660
_reflns_number_gt 1874
_reflns_number_total 2500
_reflns_threshold_expression >2sigma(I)
_cod_data_source_file c7qo00726d2.cif
_cod_data_source_block b
_cod_depositor_comments
;
The following automatic conversions were performed:

data item '_symmetry_cell_setting' value 'Triclinic' was changed to
'triclinic' in accordance with the
/home/saulius/struct/COD-crude-data/automatic-downloads/DataCite-retrospective/RSC/depositions/lib/dictionaries/cif_core.dic
dictionary named 'cif_core.dic' version 2.4.2 last updated on
2011-04-26.

Automatic conversion script
Id: cif_fix_values 6909 2019-04-08 15:41:33Z antanas 
;
_cod_original_cell_volume 679.9(2)
_cod_original_sg_symbol_H-M P-1
_cod_database_code 1553885

loop_
_symmetry_equiv_pos_as_xyz
'x, y, z'
'-x, -y, -z'

loop_
_atom_site_label
_atom_site_type_symbol
_atom_site_fract_x
_atom_site_fract_y
_atom_site_fract_z
_atom_site_U_iso_or_equiv
_atom_site_adp_type
_atom_site_occupancy
_atom_site_symmetry_multiplicity
_atom_site_calc_flag
_atom_site_refinement_flags
Cl1 Cl 1.02670(18) 0.08063(11) 0.13626(8) 0.0653(3) Uani 1 1 d .
O1 O 1.1136(4) 0.4840(3) 0.38690(16) 0.0549(6) Uani 1 1 d .
H1B H 1.1331 0.5214 0.4449 0.082 Uiso 1 1 calc R
C1 C 0.6746(7) -0.0139(4) 0.3805(3) 0.0557(9) Uani 1 1 d .
H1A H 0.5590 0.0143 0.4112 0.067 Uiso 1 1 calc R
Cl2 Cl 0.42807(18) 0.81086(10) 0.05409(7) 0.0641(3) Uani 1 1 d .
O2 O 0.7543(4) 0.3760(3) 0.43140(16) 0.0519(6) Uani 1 1 d .
C2 C 0.7629(9) -0.1239(4) 0.4235(3) 0.0740(12) Uani 1 1 d .
H2A H 0.7048 -0.1700 0.4821 0.089 Uiso 1 1 calc R
C3 C 0.9361(9) -0.1659(4) 0.3808(3) 0.0754(13) Uani 1 1 d .
H3A H 0.9983 -0.2381 0.4112 0.090 Uiso 1 1 calc R
C4 C 1.0164(7) -0.1013(4) 0.2935(3) 0.0614(10) Uani 1 1 d .
H4A H 1.1320 -0.1305 0.2635 0.074 Uiso 1 1 calc R
C5 C 0.9262(6) 0.0073(3) 0.2499(2) 0.0458(8) Uani 1 1 d .
C6 C 0.7535(5) 0.0556(3) 0.2926(2) 0.0402(7) Uani 1 1 d .
C7 C 0.6563(5) 0.1774(3) 0.2480(2) 0.0405(7) Uani 1 1 d .
H7A H 0.5166 0.1748 0.2805 0.049 Uiso 1 1 calc R
H7B H 0.6116 0.1490 0.1772 0.049 Uiso 1 1 calc R
C8 C 0.8274(5) 0.3469(3) 0.2588(2) 0.0363(6) Uani 1 1 d .
H8A H 0.9674 0.3476 0.2258 0.044 Uiso 1 1 calc R
C9 C 0.9013(5) 0.4039(3) 0.3672(2) 0.0357(6) Uani 1 1 d .
C10 C 0.7248(5) 0.4635(3) 0.2070(2) 0.0366(6) Uani 1 1 d .
C11 C 0.8166(6) 0.5341(4) 0.1216(2) 0.0430(7) Uani 1 1 d .
H11A H 0.9412 0.5102 0.0959 0.052 Uiso 1 1 calc R
C12 C 0.7258(6) 0.6400(4) 0.0739(2) 0.0493(8) Uani 1 1 d .
H12A H 0.7877 0.6860 0.0159 0.059 Uiso 1 1 calc R
C13 C 0.5441(6) 0.6769(3) 0.1124(2) 0.0428(7) Uani 1 1 d .
C14 C 0.4496(6) 0.6089(4) 0.1972(2) 0.0462(7) Uani 1 1 d .
H14A H 0.3266 0.6348 0.2230 0.055 Uiso 1 1 calc R
C15 C 0.5390(6) 0.5012(4) 0.2440(2) 0.0448(7) Uani 1 1 d .
H15A H 0.4736 0.4535 0.3010 0.054 Uiso 1 1 calc R

loop_
_atom_site_aniso_label
_atom_site_aniso_U_11
_atom_site_aniso_U_22
_atom_site_aniso_U_33
_atom_site_aniso_U_23
_atom_site_aniso_U_13
_atom_site_aniso_U_12
Cl1 0.0758(7) 0.0581(6) 0.0653(6) -0.0011(4) 0.0210(5) 0.0236(5)
O1 0.0482(13) 0.0696(15) 0.0409(13) -0.0124(11) -0.0026(10) 0.0128(12)
C1 0.081(2) 0.0423(18) 0.0431(18) 0.0018(14) 0.0059(17) 0.0180(17)
Cl2 0.0858(7) 0.0460(5) 0.0644(6) 0.0118(4) -0.0142(5) 0.0296(5)
O2 0.0588(14) 0.0551(14) 0.0364(12) 0.0007(10) 0.0070(11) 0.0100(11)
C2 0.122(4) 0.046(2) 0.052(2) 0.0131(17) -0.004(2) 0.027(2)
C3 0.112(3) 0.041(2) 0.075(3) -0.0020(19) -0.032(3) 0.035(2)
C4 0.070(2) 0.0390(18) 0.078(3) -0.0131(18) -0.017(2) 0.0273(17)
C5 0.0537(18) 0.0333(15) 0.0477(18) -0.0055(13) -0.0056(15) 0.0127(14)
C6 0.0509(17) 0.0287(14) 0.0387(16) -0.0033(11) -0.0054(13) 0.0115(13)
C7 0.0454(16) 0.0353(15) 0.0415(16) 0.0006(12) 0.0001(13) 0.0148(13)
C8 0.0433(16) 0.0348(15) 0.0325(15) 0.0002(11) 0.0004(12) 0.0153(13)
C9 0.0437(17) 0.0302(14) 0.0362(15) 0.0023(11) 0.0016(13) 0.0164(13)
C10 0.0464(16) 0.0295(14) 0.0325(14) -0.0003(11) -0.0022(12) 0.0115(12)
C11 0.0520(18) 0.0444(17) 0.0358(16) 0.0014(13) 0.0042(13) 0.0196(14)
C12 0.066(2) 0.0442(17) 0.0358(16) 0.0090(13) 0.0037(15) 0.0144(16)
C13 0.0538(18) 0.0319(15) 0.0401(16) 0.0008(12) -0.0120(14) 0.0130(13)
C14 0.0486(18) 0.0456(17) 0.0477(18) 0.0017(14) -0.0007(14) 0.0210(15)
C15 0.0524(18) 0.0460(17) 0.0396(17) 0.0089(13) 0.0087(14) 0.0191(15)

loop_
_atom_type_symbol
_atom_type_description
_atom_type_scat_dispersion_real
_atom_type_scat_dispersion_imag
_atom_type_scat_source
C C 0.0033 0.0016 'International Tables Vol C Tables 4.2.6.8 and 6.1.1.4'
H H 0.0000 0.0000 'International Tables Vol C Tables 4.2.6.8 and 6.1.1.4'
O O 0.0106 0.0060 'International Tables Vol C Tables 4.2.6.8 and 6.1.1.4'
Cl Cl 0.1484 0.1585 'International Tables Vol C Tables 4.2.6.8 and 6.1.1.4'

loop_
_geom_angle_atom_site_label_1
_geom_angle_atom_site_label_2
_geom_angle_atom_site_label_3
_geom_angle
C9 O1 H1B 109.5
C2 C1 C6 121.6(4)
C2 C1 H1A 119.2
C6 C1 H1A 119.2
C3 C2 C1 120.5(4)
C3 C2 H2A 119.7
C1 C2 H2A 119.7
C4 C3 C2 119.5(3)
C4 C3 H3A 120.2
C2 C3 H3A 120.2
C3 C4 C5 119.9(4)
C3 C4 H4A 120.0
C5 C4 H4A 120.0
C4 C5 C6 122.0(3)
C4 C5 Cl1 118.1(3)
C6 C5 Cl1 119.8(2)
C1 C6 C5 116.4(3)
C1 C6 C7 120.5(3)
C5 C6 C7 123.2(3)
C6 C7 C8 113.7(2)
C6 C7 H7A 108.8
C8 C7 H7A 108.8
C6 C7 H7B 108.8
C8 C7 H7B 108.8
H7A C7 H7B 107.7
C9 C8 C10 109.0(2)
C9 C8 C7 112.7(2)
C10 C8 C7 111.4(2)
C9 C8 H8A 107.9
C10 C8 H8A 107.9
C7 C8 H8A 107.9
O2 C9 O1 123.3(3)
O2 C9 C8 120.2(3)
O1 C9 C8 116.4(3)
C11 C10 C15 118.5(3)
C11 C10 C8 120.2(3)
C15 C10 C8 121.4(3)
C10 C11 C12 120.9(3)
C10 C11 H11A 119.6
C12 C11 H11A 119.6
C13 C12 C11 119.7(3)
C13 C12 H12A 120.2
C11 C12 H12A 120.2
C14 C13 C12 120.8(3)
C14 C13 Cl2 118.7(3)
C12 C13 Cl2 120.5(2)
C13 C14 C15 119.4(3)
C13 C14 H14A 120.3
C15 C14 H14A 120.3
C14 C15 C10 120.8(3)
C14 C15 H15A 119.6
C10 C15 H15A 119.6

loop_
_geom_bond_atom_site_label_1
_geom_bond_atom_site_label_2
_geom_bond_distance
Cl1 C5 1.738(4)
O1 C9 1.264(4)
O1 H1B 0.8200
C1 C2 1.376(5)
C1 C6 1.383(5)
C1 H1A 0.9300
Cl2 C13 1.740(3)
O2 C9 1.249(4)
C2 C3 1.371(6)
C2 H2A 0.9300
C3 C4 1.363(6)
C3 H3A 0.9300
C4 C5 1.376(5)
C4 H4A 0.9300
C5 C6 1.397(4)
C6 C7 1.506(4)
C7 C8 1.532(4)
C7 H7A 0.9700
C7 H7B 0.9700
C8 C9 1.510(4)
C8 C10 1.527(4)
C8 H8A 0.9800
C10 C11 1.380(4)
C10 C15 1.388(4)
C11 C12 1.382(4)
C11 H11A 0.9300
C12 C13 1.370(5)
C12 H12A 0.9300
C13 C14 1.370(5)
C14 C15 1.385(4)
C14 H14A 0.9300
C15 H15A 0.9300

loop_
_geom_torsion_atom_site_label_1
_geom_torsion_atom_site_label_2
_geom_torsion_atom_site_label_3
_geom_torsion_atom_site_label_4
_geom_torsion
C6 C1 C2 C3 1.0(6)
C1 C2 C3 C4 -1.8(6)
C2 C3 C4 C5 1.0(6)
C3 C4 C5 C6 0.5(5)
C3 C4 C5 Cl1 -177.7(3)
C2 C1 C6 C5 0.4(5)
C2 C1 C6 C7 -179.1(3)
C4 C5 C6 C1 -1.2(4)
Cl1 C5 C6 C1 176.9(2)
C4 C5 C6 C7 178.3(3)
Cl1 C5 C6 C7 -3.6(4)
C1 C6 C7 C8 108.0(3)
C5 C6 C7 C8 -71.4(4)
C6 C7 C8 C9 -60.4(3)
C6 C7 C8 C10 176.7(2)
C10 C8 C9 O2 81.7(3)
C7 C8 C9 O2 -42.5(4)
C10 C8 C9 O1 -96.0(3)
C7 C8 C9 O1 139.8(3)
C9 C8 C10 C11 123.7(3)
C7 C8 C10 C11 -111.3(3)
C9 C8 C10 C15 -56.2(3)
C7 C8 C10 C15 68.8(3)
C15 C10 C11 C12 0.0(4)
C8 C10 C11 C12 -180.0(3)
C10 C11 C12 C13 0.8(5)
C11 C12 C13 C14 -0.7(5)
C11 C12 C13 Cl2 179.6(2)
C12 C13 C14 C15 -0.2(5)
Cl2 C13 C14 C15 179.5(2)
C13 C14 C15 C10 1.0(5)
C11 C10 C15 C14 -0.9(4)
C8 C10 C15 C14 179.1(3)
